data_1547628
loop_
_publ_author_name
'Larsen, Dennis'
'Langhorn, Line M.'
'Akselsen, Olivia M.'
'Nielsen, Bjarne E.'
'Pittelkow, Michael'

_publ_section_title
;
 Thiosemicarbazone organocatalysis: tetrahydropyranylation and
 2-deoxygalactosylation reactions and kinetics-based mechanistic
 investigation
;
_journal_name_full 'Chem. Sci.'
_journal_paper_doi 10.1039/C7SC03366D
_journal_year 2017
_chemical_formula_moiety 'C16 H10 F6 N4 O2 S'
_chemical_formula_sum 'C16 H10 F6 N4 O2 S'
_chemical_formula_weight 436.34
_space_group_crystal_system monoclinic
_space_group_IT_number 14
_space_group_name_Hall '-P 2ybc'
_space_group_name_H-M_alt 'P 1 21/c 1'
_symmetry_space_group_name_Hall '-P 2ybc'
_symmetry_space_group_name_H-M 'P 1 21/c 1'
_atom_sites_solution_hydrogens geom
_audit_creation_date 2015-05-28
_audit_creation_method
;
Olex2 1.2
(compiled 2015.01.26 svn.r3151 for OlexSys, GUI svn.r4998)
;
_audit_update_record
;
2016-04-13 deposited with the CCDC.
2017-09-27 downloaded from the CCDC.
;
_cell_angle_alpha 90
_cell_angle_beta 93.794(4)
_cell_angle_gamma 90
_cell_formula_units_Z 4
_cell_length_a 12.2715(14)
_cell_length_b 8.4441(10)
_cell_length_c 16.4877(19)
_cell_measurement_reflns_used 7131
_cell_measurement_temperature 122(2)
_cell_measurement_theta_max 25.03
_cell_measurement_theta_min 2.89
_cell_volume 1704.7(3)
_computing_cell_refinement 'SAINT v8.34A (Bruker, 2013)'
_computing_data_collection 'Bruker Instrument Service'
_computing_data_reduction 'SAINT v8.34A (Bruker, 2013)'
_computing_molecular_graphics 'Olex2 (Dolomanov et al., 2009)'
_computing_structure_refinement 'ShelXL (Sheldrick, 2008)'
_diffrn_ambient_temperature 122
_diffrn_measured_fraction_theta_full 0.994
_diffrn_measured_fraction_theta_max 0.994
_diffrn_measurement_device_type 'Bruker APEX-II CCD'
_diffrn_measurement_method '\f and \w scans'
_diffrn_radiation_type MoK\a
_diffrn_radiation_wavelength 0.71073
_diffrn_reflns_av_R_equivalents 0.0702
_diffrn_reflns_av_unetI/netI 0.0373
_diffrn_reflns_Laue_measured_fraction_full 0.994
_diffrn_reflns_Laue_measured_fraction_max 0.994
_diffrn_reflns_limit_h_max 14
_diffrn_reflns_limit_h_min -14
_diffrn_reflns_limit_k_max 10
_diffrn_reflns_limit_k_min -9
_diffrn_reflns_limit_l_max 19
_diffrn_reflns_limit_l_min -19
_diffrn_reflns_number 22730
_diffrn_reflns_point_group_measured_fraction_full 0.994
_diffrn_reflns_point_group_measured_fraction_max 0.994
_diffrn_reflns_theta_full 25.147
_diffrn_reflns_theta_max 25.147
_diffrn_reflns_theta_min 2.476
_diffrn_standards_number 0
_exptl_absorpt_coefficient_mu 0.276
_exptl_absorpt_correction_T_max 0.7452
_exptl_absorpt_correction_T_min 0.6199
_exptl_absorpt_correction_type multi-scan
_exptl_absorpt_process_details
;
SADABS-2014/3 (Bruker,2014) was used for absorption correction.
wR2(int) was 0.1220 before and 0.0651 after correction.
The Ratio of minimum to maximum transmission is 0.8319.
The \l/2 correction factor is Not present.
;
_exptl_crystal_colour 'clear yellow'
_exptl_crystal_colour_lustre clear
_exptl_crystal_colour_primary yellow
_exptl_crystal_density_diffrn 1.700
_exptl_crystal_description prism
_exptl_crystal_F_000 880
_exptl_crystal_size_max 0.35
_exptl_crystal_size_mid 0.136
_exptl_crystal_size_min 0.115
_refine_diff_density_max 1.302
_refine_diff_density_min -0.774
_refine_diff_density_rms 0.086
_refine_ls_extinction_method none
_refine_ls_goodness_of_fit_ref 1.031
_refine_ls_hydrogen_treatment constr
_refine_ls_matrix_type full
_refine_ls_number_parameters 262
_refine_ls_number_reflns 3029
_refine_ls_number_restraints 0
_refine_ls_restrained_S_all 1.031
_refine_ls_R_factor_all 0.0736
_refine_ls_R_factor_gt 0.0575
_refine_ls_shift/su_max 0.000
_refine_ls_shift/su_mean 0.000
_refine_ls_structure_factor_coef Fsqd
_refine_ls_weighting_details 'w=1/[\s^2^(Fo^2^)+(0.0764P)^2^+3.9500P] where P=(Fo^2^+2Fc^2^)/3'
_refine_ls_weighting_scheme calc
_refine_ls_wR_factor_gt 0.1435
_refine_ls_wR_factor_ref 0.1555
_reflns_Friedel_coverage 0.000
_reflns_number_gt 2404
_reflns_number_total 3029
_reflns_threshold_expression 'I > 2\s(I)'
_cod_data_source_file c7sc03366d2.cif
_cod_data_source_block mo_d8v1111_0m
_cod_database_code 1547628
_shelx_space_group_comment
;
The symmetry employed for this shelxl refinement is uniquely defined
by the following loop, which should always be used as a source of
symmetry information in preference to the above space-group names.
They are only intended as comments.
;
_olex2_refinement_description
;
1. Fixed Uiso
 At 1.2 times of:
  All C(H) groups, All N(H) groups
2.a Aromatic/amide H refined with riding coordinates:
 N1(H1), N2(H2), C1(H1A), C3(H3), C6(H6), C8(H8), C9(H9), C14(H14), C15(H15),
 C16(H16)
;
_shelx_shelxl_version_number 2014/7
_olex2_submission_special_instructions 'No special instructions were received'

loop_
_space_group_symop_operation_xyz
'x, y, z'
'-x, y+1/2, -z+1/2'
'-x, -y, -z'
'x, -y-1/2, z-1/2'

loop_
_atom_site_label
_atom_site_type_symbol
_atom_site_fract_x
_atom_site_fract_y
_atom_site_fract_z
_atom_site_U_iso_or_equiv
_atom_site_adp_type
_atom_site_occupancy
_atom_site_site_symmetry_order
_atom_site_calc_flag
_atom_site_refinement_flags_posn
S1 S 0.67121(6) 0.46408(11) 0.99962(6) 0.0251(3) Uani 1 1 d .
F1 F 0.9336(2) 0.5694(6) 1.21834(19) 0.1096(17) Uani 1 1 d .
F2 F 1.0712(5) 0.7069(5) 1.2202(2) 0.140(2) Uani 1 1 d .
F3 F 1.0770(3) 0.4840(5) 1.17880(17) 0.1002(15) Uani 1 1 d .
F4 F 1.08950(15) 0.9747(2) 0.87493(12) 0.0264(5) Uani 1 1 d .
F5 F 1.21166(14) 0.9095(3) 0.96902(12) 0.0296(5) Uani 1 1 d .
F6 F 1.16375(15) 0.7449(2) 0.87425(12) 0.0272(5) Uani 1 1 d .
O1 O 0.3716(2) 1.6024(3) 0.77383(16) 0.0333(6) Uani 1 1 d .
O2 O 0.25842(19) 1.4880(3) 0.68622(15) 0.0290(6) Uani 1 1 d .
N1 N 0.7381(2) 0.7556(3) 0.95991(17) 0.0215(6) Uani 1 1 d .
H1 H 0.7210 0.8454 0.9351 0.026 Uiso 1 1 calc R
N2 N 0.5565(2) 0.7032(3) 0.93861(17) 0.0212(6) Uani 1 1 d .
H2 H 0.5001 0.6389 0.9388 0.025 Uiso 1 1 calc R
N3 N 0.5416(2) 0.8542(3) 0.91097(16) 0.0207(6) Uani 1 1 d .
N4 N 0.3277(2) 1.4839(3) 0.74404(17) 0.0233(7) Uani 1 1 d .
C1 C 1.0669(2) 0.7261(4) 1.0484(2) 0.0204(7) Uani 1 1 d .
H1A H 1.1413 0.7206 1.0682 0.025 Uiso 1 1 calc R
C2 C 0.9847(3) 0.6672(4) 1.0938(2) 0.0201(7) Uani 1 1 d .
C3 C 0.8759(2) 0.6720(4) 1.0651(2) 0.0205(7) Uani 1 1 d .
H3 H 0.8207 0.6307 1.0969 0.025 Uiso 1 1 calc R
C4 C 0.8486(2) 0.7377(4) 0.9894(2) 0.0190(7) Uani 1 1 d .
C5 C 0.6562(2) 0.6501(4) 0.9658(2) 0.0201(7) Uani 1 1 d .
C6 C 0.4447(2) 0.8872(4) 0.8811(2) 0.0214(7) Uani 1 1 d .
H6 H 0.3896 0.8082 0.8812 0.026 Uiso 1 1 calc R
C7 C 0.4176(2) 1.0419(4) 0.84733(19) 0.0205(7) Uani 1 1 d .
C8 C 0.3245(3) 1.0560(4) 0.7939(2) 0.0221(7) Uani 1 1 d .
H8 H 0.2806 0.9654 0.7817 0.027 Uiso 1 1 calc R
C9 C 0.2957(3) 1.1997(4) 0.7588(2) 0.0233(7) Uani 1 1 d .
H9 H 0.2333 1.2087 0.7218 0.028 Uiso 1 1 calc R
C10 C 0.3595(2) 1.3292(4) 0.7786(2) 0.0209(7) Uani 1 1 d .
C11 C 1.0154(3) 0.6066(4) 1.1773(2) 0.0227(7) Uani 1 1 d .
C12 C 1.0375(2) 0.7931(4) 0.9735(2) 0.0192(7) Uani 1 1 d .
C13 C 1.1252(2) 0.8551(4) 0.9229(2) 0.0213(7) Uani 1 1 d .
C14 C 0.9291(2) 0.7998(4) 0.9435(2) 0.0194(7) Uani 1 1 d .
H14 H 0.9103 0.8465 0.8920 0.023 Uiso 1 1 calc R
C15 C 0.4520(3) 1.3205(4) 0.8319(2) 0.0234(8) Uani 1 1 d .
H15 H 0.4943 1.4124 0.8448 0.028 Uiso 1 1 calc R
C16 C 0.4810(3) 1.1771(4) 0.8656(2) 0.0223(7) Uani 1 1 d .
H16 H 0.5445 1.1692 0.9016 0.027 Uiso 1 1 calc R

loop_
_atom_site_aniso_label
_atom_site_aniso_U_11
_atom_site_aniso_U_22
_atom_site_aniso_U_33
_atom_site_aniso_U_23
_atom_site_aniso_U_13
_atom_site_aniso_U_12
S1 0.0115(4) 0.0227(5) 0.0415(5) 0.0035(4) 0.0051(3) -0.0007(3)
F1 0.0361(16) 0.237(5) 0.0573(18) 0.086(3) 0.0141(13) 0.025(2)
F2 0.284(6) 0.082(3) 0.0439(19) 0.0235(18) -0.075(3) -0.094(3)
F3 0.135(3) 0.129(3) 0.0374(16) 0.0236(18) 0.0133(17) 0.103(3)
F4 0.0180(9) 0.0274(11) 0.0346(11) 0.0065(9) 0.0078(8) 0.0001(8)
F5 0.0124(9) 0.0403(13) 0.0363(11) -0.0009(10) 0.0026(8) -0.0072(9)
F6 0.0209(10) 0.0308(12) 0.0311(11) -0.0029(9) 0.0093(8) 0.0054(8)
O1 0.0411(15) 0.0231(14) 0.0357(14) -0.0031(12) 0.0038(12) -0.0058(12)
O2 0.0226(13) 0.0319(15) 0.0323(14) 0.0010(11) 0.0013(11) 0.0043(10)
N1 0.0104(13) 0.0247(16) 0.0294(15) 0.0065(12) -0.0002(11) -0.0021(11)
N2 0.0097(12) 0.0206(16) 0.0338(16) 0.0030(12) 0.0040(11) -0.0027(11)
N3 0.0111(13) 0.0248(16) 0.0267(15) -0.0010(12) 0.0050(11) -0.0003(11)
N4 0.0211(15) 0.0234(16) 0.0268(16) -0.0023(13) 0.0110(12) -0.0006(12)
C1 0.0105(14) 0.0247(19) 0.0262(18) -0.0019(14) 0.0014(12) 0.0012(13)
C2 0.0182(15) 0.0185(18) 0.0237(17) -0.0019(14) 0.0027(13) 0.0016(13)
C3 0.0150(15) 0.0233(19) 0.0237(17) -0.0011(14) 0.0041(12) -0.0016(13)
C4 0.0104(14) 0.0207(18) 0.0260(17) -0.0012(14) 0.0010(12) -0.0004(12)
C5 0.0117(15) 0.0259(19) 0.0230(17) -0.0025(14) 0.0045(12) -0.0011(13)
C6 0.0132(15) 0.0258(19) 0.0257(17) -0.0015(15) 0.0043(13) -0.0024(14)
C7 0.0133(15) 0.0272(19) 0.0216(16) -0.0015(14) 0.0062(12) -0.0001(13)
C8 0.0124(15) 0.025(2) 0.0289(18) -0.0015(15) 0.0037(13) -0.0043(13)
C9 0.0147(15) 0.028(2) 0.0270(18) 0.0009(15) 0.0024(13) -0.0004(14)
C10 0.0160(15) 0.0248(19) 0.0230(17) -0.0009(14) 0.0097(13) 0.0006(14)
C11 0.0177(16) 0.0249(19) 0.0255(17) -0.0020(15) 0.0014(13) 0.0014(14)
C12 0.0107(14) 0.0199(17) 0.0274(18) -0.0030(14) 0.0032(12) -0.0026(13)
C13 0.0127(15) 0.0233(19) 0.0282(18) 0.0002(15) 0.0025(13) 0.0013(13)
C14 0.0141(15) 0.0218(18) 0.0223(17) 0.0002(14) 0.0013(12) -0.0022(13)
C15 0.0173(16) 0.025(2) 0.0283(18) -0.0064(15) 0.0055(13) -0.0055(14)
C16 0.0148(15) 0.028(2) 0.0244(17) -0.0020(15) 0.0028(13) -0.0011(14)

loop_
_atom_type_symbol
_atom_type_description
_atom_type_scat_dispersion_real
_atom_type_scat_dispersion_imag
_atom_type_scat_source
C C 0.0033 0.0016 'International Tables Vol C Tables 4.2.6.8 and 6.1.1.4'
H H 0.0000 0.0000 'International Tables Vol C Tables 4.2.6.8 and 6.1.1.4'
N N 0.0061 0.0033 'International Tables Vol C Tables 4.2.6.8 and 6.1.1.4'
O O 0.0106 0.0060 'International Tables Vol C Tables 4.2.6.8 and 6.1.1.4'
F F 0.0171 0.0103 'International Tables Vol C Tables 4.2.6.8 and 6.1.1.4'
S S 0.1246 0.1234 'International Tables Vol C Tables 4.2.6.8 and 6.1.1.4'

loop_
_geom_angle_atom_site_label_1
_geom_angle_atom_site_label_2
_geom_angle_atom_site_label_3
_geom_angle
C4 N1 H1 116.4
C5 N1 H1 116.4
C5 N1 C4 127.1(3)
N3 N2 H2 119.3
C5 N2 H2 119.3
C5 N2 N3 121.3(3)
C6 N3 N2 115.5(3)
O1 N4 O2 123.3(3)
O1 N4 C10 118.2(3)
O2 N4 C10 118.5(3)
C2 C1 H1A 120.9
C12 C1 H1A 120.9
C12 C1 C2 118.2(3)
C1 C2 C3 121.5(3)
C1 C2 C11 118.2(3)
C3 C2 C11 120.2(3)
C2 C3 H3 120.4
C4 C3 C2 119.3(3)
C4 C3 H3 120.4
C3 C4 N1 121.3(3)
C3 C4 C14 120.3(3)
C14 C4 N1 118.1(3)
N1 C5 S1 125.2(2)
N2 C5 S1 119.9(2)
N2 C5 N1 114.8(3)
N3 C6 H6 119.2
N3 C6 C7 121.7(3)
C7 C6 H6 119.2
C8 C7 C6 118.4(3)
C8 C7 C16 118.9(3)
C16 C7 C6 122.7(3)
C7 C8 H8 119.5
C9 C8 C7 120.9(3)
C9 C8 H8 119.5
C8 C9 H9 120.8
C10 C9 C8 118.3(3)
C10 C9 H9 120.8
C9 C10 N4 118.9(3)
C9 C10 C15 122.5(3)
C15 C10 N4 118.6(3)
F1 C11 C2 114.2(3)
F2 C11 F1 106.2(4)
F2 C11 F3 103.4(4)
F2 C11 C2 112.2(3)
F3 C11 F1 105.8(4)
F3 C11 C2 114.1(3)
C1 C12 C13 119.0(3)
C1 C12 C14 121.3(3)
C14 C12 C13 119.6(3)
F4 C13 F5 107.0(3)
F4 C13 C12 112.0(3)
F5 C13 C12 111.9(3)
F6 C13 F4 106.6(3)
F6 C13 F5 106.2(2)
F6 C13 C12 112.8(3)
C4 C14 C12 119.4(3)
C4 C14 H14 120.3
C12 C14 H14 120.3
C10 C15 H15 120.6
C16 C15 C10 118.9(3)
C16 C15 H15 120.6
C7 C16 H16 119.8
C15 C16 C7 120.4(3)
C15 C16 H16 119.8

loop_
_geom_bond_atom_site_label_1
_geom_bond_atom_site_label_2
_geom_bond_distance
S1 C5 1.673(4)
F1 C11 1.287(4)
F2 C11 1.274(5)
F3 C11 1.281(4)
F4 C13 1.338(4)
F5 C13 1.345(4)
F6 C13 1.336(4)
O1 N4 1.224(4)
O2 N4 1.235(4)
N1 H1 0.8800
N1 C4 1.418(4)
N1 C5 1.351(4)
N2 H2 0.8800
N2 N3 1.363(4)
N2 C5 1.351(4)
N3 C6 1.287(4)
N4 C10 1.467(4)
C1 H1A 0.9500
C1 C2 1.388(5)
C1 C12 1.385(5)
C2 C3 1.388(4)
C2 C11 1.493(5)
C3 H3 0.9500
C3 C4 1.386(5)
C4 C14 1.387(5)
C6 H6 0.9500
C6 C7 1.450(5)
C7 C8 1.400(5)
C7 C16 1.404(5)
C8 H8 0.9500
C8 C9 1.380(5)
C9 H9 0.9500
C9 C10 1.372(5)
C10 C15 1.390(5)
C12 C13 1.498(4)
C12 C14 1.389(4)
C14 H14 0.9500
C15 H15 0.9500
C15 C16 1.369(5)
C16 H16 0.9500

loop_
_geom_torsion_atom_site_label_1
_geom_torsion_atom_site_label_2
_geom_torsion_atom_site_label_3
_geom_torsion_atom_site_label_4
_geom_torsion
O1 N4 C10 C9 165.9(3)
O1 N4 C10 C15 -12.6(4)
O2 N4 C10 C9 -14.4(4)
O2 N4 C10 C15 167.1(3)
N1 C4 C14 C12 175.8(3)
N2 N3 C6 C7 -178.3(3)
N3 N2 C5 S1 179.7(2)
N3 N2 C5 N1 -2.6(4)
N3 C6 C7 C8 160.1(3)
N3 C6 C7 C16 -19.5(5)
N4 C10 C15 C16 178.8(3)
C1 C2 C3 C4 -0.3(5)
C1 C2 C11 F1 173.2(4)
C1 C2 C11 F2 52.3(5)
C1 C2 C11 F3 -64.9(5)
C1 C12 C13 F4 -151.1(3)
C1 C12 C13 F5 -31.0(4)
C1 C12 C13 F6 88.7(4)
C1 C12 C14 C4 -0.2(5)
C2 C1 C12 C13 -179.1(3)
C2 C1 C12 C14 -0.9(5)
C2 C3 C4 N1 -175.4(3)
C2 C3 C4 C14 -0.9(5)
C3 C2 C11 F1 -3.3(5)
C3 C2 C11 F2 -124.2(5)
C3 C2 C11 F3 118.6(4)
C3 C4 C14 C12 1.1(5)
C4 N1 C5 S1 -8.0(5)
C4 N1 C5 N2 174.5(3)
C5 N1 C4 C3 -42.0(5)
C5 N1 C4 C14 143.3(3)
C5 N2 N3 C6 175.0(3)
C6 C7 C8 C9 -178.9(3)
C6 C7 C16 C15 179.8(3)
C7 C8 C9 C10 -1.1(5)
C8 C7 C16 C15 0.3(5)
C8 C9 C10 N4 -177.9(3)
C8 C9 C10 C15 0.6(5)
C9 C10 C15 C16 0.4(5)
C10 C15 C16 C7 -0.8(5)
C11 C2 C3 C4 176.1(3)
C12 C1 C2 C3 1.1(5)
C12 C1 C2 C11 -175.3(3)
C13 C12 C14 C4 178.0(3)
C14 C12 C13 F4 30.7(4)
C14 C12 C13 F5 150.8(3)
C14 C12 C13 F6 -89.5(4)
C16 C7 C8 C9 0.7(5)
